data_7244780
loop_
_publ_author_name
'Wu, Wei-Wei'
'Ruan, Ze-Yu'
'Shi, Chen-Guang'
'Mai, Jin-Tao'
'Cui, Wen'
'Ni, Zhao-Ping'
'Wu, Si-Guo'
'Tong, Ming-Liang'

_publ_section_title
;
 2D/3D spin crossover porous coordination polymers based on isomeric
 tetrapyridyl benzene ligands
;
_journal_name_full CrystEngComm
_journal_paper_doi 10.1039/D2CE00445C
_journal_year 2022
_chemical_formula_moiety 'C28 H24 B2 Fe N6'
_chemical_formula_sum 'C39 H34 B2 Fe N6 S'
_chemical_formula_weight 696.25
_space_group_crystal_system orthorhombic
_space_group_IT_number 65
_space_group_name_Hall '-C 2 2'
_space_group_name_H-M_alt 'C m m m'
_atom_sites_solution_hydrogens mixed
_atom_sites_solution_primary dual
_audit_creation_date 2022-04-11
_audit_creation_method
;
Olex2 1.5
(compiled 2021.11.18 svn.ra9532c28 for OlexSys, GUI svn.r6429)
;
_audit_update_record
;
2022-04-13 deposited with the CCDC.	2022-04-14 downloaded from the CCDC.
;
_cell_angle_alpha 90
_cell_angle_beta 90
_cell_angle_gamma 90
_cell_formula_units_Z 2
_cell_length_a 12.0275(9)
_cell_length_b 15.8838(11)
_cell_length_c 9.5912(6)
_cell_measurement_reflns_used 1349
_cell_measurement_temperature 120(2)
_cell_measurement_theta_max 72.5070
_cell_measurement_theta_min 4.5940
_cell_volume 1832.3(2)
_computing_cell_refinement 'CrysAlisPro 1.171.39.46 (Rigaku OD, 2018)'
_computing_data_collection 'CrysAlisPro 1.171.39.46 (Rigaku OD, 2018)'
_computing_data_reduction 'CrysAlisPro 1.171.39.46 (Rigaku OD, 2018)'
_computing_molecular_graphics 'Olex2 1.5 (Dolomanov et al., 2009)'
_computing_publication_material 'Olex2 1.5 (Dolomanov et al., 2009)'
_computing_structure_refinement 'SHELXL 2018/3 (Sheldrick, 2015)'
_computing_structure_solution 'SHELXT 2014/5 (Sheldrick, 2014)'
_diffrn_ambient_environment N~2~
_diffrn_ambient_temperature 120(2)
_diffrn_detector 'CCD plate'
_diffrn_detector_area_resol_mean 5.2913
_diffrn_detector_type AtlasS2
_diffrn_measured_fraction_theta_full 0.997
_diffrn_measured_fraction_theta_max 0.974
_diffrn_measurement_details
;
List of Runs (angles in degrees, time in seconds):

  # Type    Start    End  Width  t~exp~   \w     \q     \k     \f   Frames
#--------------------------------------------------------------------------
  1  \w     -9.00  25.00   1.00    5.00    --  -41.14  38.00   0.00   34
  2  \w    -53.00 -14.00   1.00    5.00    --  -41.14  38.00   0.00   39
  3  \w     28.00  97.00   1.00    5.00    --   41.14-125.00 -30.00   69
  4  \w     75.00 100.00   1.00    5.00    --   41.14 164.00 -73.00   25
  5  \w    103.00 176.00   1.00   20.00    --  105.29  77.00 150.00   73
  6  \w     99.00 176.00   1.00   20.00    --  105.29 125.00 -90.00   77
  7  \w     23.00  51.00   1.00   20.00    --  105.29 -94.00 120.00   28
  8  \w     64.00 147.00   1.00   20.00    --  105.29 -15.00 -60.00   83
;
_diffrn_measurement_device 'four-circle diffractometer'
_diffrn_measurement_device_type 'SuperNova, Dual, Cu at home/near, AtlasS2'
_diffrn_measurement_method '\w scans'
_diffrn_orient_matrix_type 'CrysAlisPro convention (1999,Acta A55,543-557)'
_diffrn_orient_matrix_UB_11 0.0797093000
_diffrn_orient_matrix_UB_12 0.0754947000
_diffrn_orient_matrix_UB_13 0.0115345000
_diffrn_orient_matrix_UB_21 -0.0094028000
_diffrn_orient_matrix_UB_22 0.0145714000
_diffrn_orient_matrix_UB_23 -0.1583661000
_diffrn_orient_matrix_UB_31 -0.0998157000
_diffrn_orient_matrix_UB_32 0.0591486000
_diffrn_orient_matrix_UB_33 0.0240756000
_diffrn_radiation_monochromator mirror
_diffrn_radiation_probe x-ray
_diffrn_radiation_type 'Cu K\a'
_diffrn_radiation_wavelength 1.54184
_diffrn_reflns_av_R_equivalents 0.0289
_diffrn_reflns_av_unetI/netI 0.0321
_diffrn_reflns_Laue_measured_fraction_full 0.997
_diffrn_reflns_Laue_measured_fraction_max 0.974
_diffrn_reflns_limit_h_max 13
_diffrn_reflns_limit_h_min -14
_diffrn_reflns_limit_k_max 19
_diffrn_reflns_limit_k_min -13
_diffrn_reflns_limit_l_max 8
_diffrn_reflns_limit_l_min -11
_diffrn_reflns_number 2274
_diffrn_reflns_point_group_measured_fraction_full 0.997
_diffrn_reflns_point_group_measured_fraction_max 0.974
_diffrn_reflns_theta_full 67.684
_diffrn_reflns_theta_max 72.856
_diffrn_reflns_theta_min 4.610
_diffrn_source 'micro-focus sealed X-ray tube'
_diffrn_source_type 'SuperNova (Cu) X-ray Source'
_exptl_absorpt_coefficient_mu 4.106
_exptl_absorpt_correction_T_max 1.00000
_exptl_absorpt_correction_T_min 0.51574
_exptl_absorpt_correction_type multi-scan
_exptl_absorpt_process_details
;
CrysAlisPro 1.171.39.46 (Rigaku Oxford Diffraction, 2018)
Empirical absorption correction using spherical harmonics,
 implemented in SCALE3 ABSPACK scaling algorithm.
;
_exptl_crystal_colour 'clear dark red'
_exptl_crystal_colour_lustre clear
_exptl_crystal_colour_modifier dark
_exptl_crystal_colour_primary red
_exptl_crystal_density_diffrn 1.262
_exptl_crystal_description block
_exptl_crystal_F_000 724
_exptl_crystal_size_max 0.271
_exptl_crystal_size_mid 0.215
_exptl_crystal_size_min 0.102
_refine_diff_density_max 0.071
_refine_diff_density_min -0.170
_refine_diff_density_rms 0.013
_refine_ls_extinction_method none
_refine_ls_goodness_of_fit_ref 1.135
_refine_ls_hydrogen_treatment constr
_refine_ls_matrix_type full
_refine_ls_number_parameters 76
_refine_ls_number_reflns 1030
_refine_ls_number_restraints 0
_refine_ls_restrained_S_all 1.135
_refine_ls_R_factor_all 0.0566
_refine_ls_R_factor_gt 0.0562
_refine_ls_shift/su_max 0.002
_refine_ls_shift/su_mean 0.000
_refine_ls_structure_factor_coef Fsqd
_refine_ls_weighting_details 'w=1/[\s^2^(Fo^2^)+(0.1018P)^2^+0.0618P] where P=(Fo^2^+2Fc^2^)/3'
_refine_ls_weighting_scheme calc
_refine_ls_wR_factor_gt 0.1646
_refine_ls_wR_factor_ref 0.1653
_reflns_Friedel_coverage 0.000
_reflns_number_gt 1026
_reflns_number_total 1030
_reflns_threshold_expression 'I > 2\s(I)'
_cod_data_source_file d2ce00445c2.cif
_cod_data_source_block 4_tpbs_120K
_cod_database_code 7244780
_shelx_shelxl_version_number 2018/3
_chemical_oxdiff_usercomment WWW
_shelx_space_group_comment
;
The symmetry employed for this shelxl refinement is uniquely defined
by the following loop, which should always be used as a source of
symmetry information in preference to the above space-group names.
They are only intended as comments.
;
_shelx_estimated_absorpt_t_max 0.679
_shelx_estimated_absorpt_t_min 0.402
_olex2_refinement_description
;
1. Fixed Uiso
 At 1.2 times of:
  All C(H) groups
 At 1.5 times of:
  All B(H,H,H) groups
2. Others
 Fixed Sof: C6(0.5) H6(0.5) C5(0.5) H5(0.5) C3(0.5) H3(0.5) H1A(0.25)
 H1B(0.25) H1C(0.25) C2(0.5) H2(0.5)
3.a Riding coordinates:
 B1(H1A,H1B,H1C)
3.b Aromatic/amide H refined with riding coordinates:
 C8(H8), C6(H6), C5(H5), C3(H3), C2(H2)
;
_smtbx_masks_void_probe_radius 1.2
_smtbx_masks_void_truncation_radius 1.2
_olex2_date_sample_data_collection 2021-06-24
_olex2_submission_special_instructions 'No special instructions were received'
_oxdiff_exptl_absorpt_empirical_details
;
Empirical correction (ABSPACK) includes:
- Absorption correction using spherical harmonics
- Frame scaling
;
_oxdiff_exptl_absorpt_empirical_full_max 1.797
_oxdiff_exptl_absorpt_empirical_full_min 0.772

loop_
_space_group_symop_operation_xyz
'x, y, z'
'-x, -y, z'
'-x, y, -z'
'x, -y, -z'
'x+1/2, y+1/2, z'
'-x+1/2, -y+1/2, z'
'-x+1/2, y+1/2, -z'
'x+1/2, -y+1/2, -z'
'-x, -y, -z'
'x, y, -z'
'x, -y, z'
'-x, y, z'
'-x+1/2, -y+1/2, -z'
'x+1/2, y+1/2, -z'
'x+1/2, -y+1/2, z'
'-x+1/2, y+1/2, z'

loop_
_atom_site_label
_atom_site_type_symbol
_atom_site_fract_x
_atom_site_fract_y
_atom_site_fract_z
_atom_site_U_iso_or_equiv
_atom_site_adp_type
_atom_site_occupancy
_atom_site_site_symmetry_order
_atom_site_calc_flag
_atom_site_refinement_flags_posn
_atom_site_refinement_flags_adp
_atom_site_refinement_flags_occupancy
_atom_site_disorder_assembly
_atom_site_disorder_group
Fe1 Fe 1.000000 0.500000 1.000000 0.0187(11) Uani 1 8 d S T P A .
N2 N 0.8812(2) 0.500000 0.8537(3) 0.0223(13) Uani 1 2 d S T P . .
N1 N 1.000000 0.3775(3) 1.000000 0.0241(14) Uani 1 4 d S T P . .
C8 C 0.500000 0.500000 0.6419(5) 0.0264(15) Uani 1 4 d S T P . .
H8 H 0.500000 0.500000 0.740901 0.032 Uiso 1 4 calc R U P . .
C4 C 0.7033(3) 0.500000 0.6620(3) 0.0243(13) Uani 1 2 d S T P . .
C7 C 0.6026(3) 0.500000 0.5734(3) 0.0231(13) Uani 1 2 d S T P . .
C1 C 1.000000 0.3061(4) 1.000000 0.0409(18) Uani 1 4 d S T P A .
C6 C 0.7954(4) 0.4429(3) 0.8668(5) 0.0235(15) Uani 0.5 1 d . . P A -1
H6 H 0.797191 0.403859 0.941753 0.028 Uiso 0.5 1 calc R U P A -1
C5 C 0.7070(4) 0.4404(3) 0.7749(5) 0.0245(15) Uani 0.5 1 d . . P A -1
H5 H 0.649469 0.399984 0.786171 0.029 Uiso 0.5 1 calc R U P A -1
C3 C 0.7938(4) 0.5503(3) 0.6459(5) 0.0245(15) Uani 0.5 1 d . . P A -1
H3 H 0.798562 0.586378 0.567153 0.029 Uiso 0.5 1 calc R U P A -1
B1 B 1.000000 0.2044(8) 1.000000 0.131(7) Uani 1 4 d S T P . .
H1A H 0.947300 0.184255 1.067360 0.197 Uiso 0.25 1 d R U P A -1
H1B H 1.072870 0.184255 1.023560 0.197 Uiso 0.25 1 d R U P A -1
H1C H 0.979840 0.184255 0.909080 0.197 Uiso 0.25 1 d R U P A -1
C2 C 0.8786(4) 0.5495(3) 0.7424(5) 0.0228(15) Uani 0.5 1 d . . P A -1
H2 H 0.939274 0.586816 0.728268 0.027 Uiso 0.5 1 calc R U P A -1

loop_
_atom_site_aniso_label
_atom_site_aniso_U_11
_atom_site_aniso_U_22
_atom_site_aniso_U_33
_atom_site_aniso_U_23
_atom_site_aniso_U_13
_atom_site_aniso_U_12
Fe1 0.0180(12) 0.0302(12) 0.0078(12) 0.000 0.000 0.000
N2 0.0183(17) 0.0363(18) 0.0125(17) 0.000 -0.0005(10) 0.000
N1 0.025(2) 0.033(3) 0.014(2) 0.000 0.000 0.000
C8 0.023(3) 0.047(3) 0.009(2) 0.000 0.000 0.000
C4 0.0179(19) 0.042(2) 0.0131(19) 0.000 0.0005(13) 0.000
C7 0.021(2) 0.0357(19) 0.013(2) 0.000 -0.0009(13) 0.000
C1 0.034(3) 0.050(4) 0.038(3) 0.000 0.000 0.000
C6 0.018(2) 0.034(3) 0.018(3) 0.0076(17) -0.0013(19) -0.0079(17)
C5 0.025(3) 0.035(3) 0.014(2) 0.0029(17) -0.0019(19) -0.0055(18)
C3 0.019(2) 0.038(3) 0.016(2) 0.0047(18) 0.0021(19) -0.0012(18)
B1 0.142(15) 0.049(6) 0.20(2) 0.000 0.000 0.000
C2 0.023(3) 0.034(3) 0.011(2) 0.0033(17) 0.0003(18) -0.0010(18)

loop_
_atom_type_symbol
_atom_type_description
_atom_type_scat_dispersion_real
_atom_type_scat_dispersion_imag
_atom_type_scat_source
C C 0.0181 0.0091 'International Tables Vol C Tables 4.2.6.8 and 6.1.1.4'
H H 0.0000 0.0000 'International Tables Vol C Tables 4.2.6.8 and 6.1.1.4'
B B 0.0090 0.0039 'International Tables Vol C Tables 4.2.6.8 and 6.1.1.4'
Fe Fe -1.1336 3.1974 'International Tables Vol C Tables 4.2.6.8 and 6.1.1.4'
N N 0.0311 0.0180 'International Tables Vol C Tables 4.2.6.8 and 6.1.1.4'
S S 0.3331 0.5567 'International Tables Vol C Tables 4.2.6.8 and 6.1.1.4'

loop_
_geom_angle_atom_site_label_1
_geom_angle_atom_site_label_2
_geom_angle_atom_site_label_3
_geom_angle
_geom_angle_site_symmetry_1
_geom_angle_site_symmetry_3
_geom_angle_publ_flag
N2 Fe1 N2 91.03(16) 9_767 10_557 ?
N2 Fe1 N2 180.0 9_767 . ?
N2 Fe1 N2 91.03(16) 2_765 . ?
N2 Fe1 N2 88.97(16) 9_767 2_765 ?
N2 Fe1 N2 180.0 10_557 2_765 ?
N2 Fe1 N2 88.97(16) 10_557 . ?
N1 Fe1 N2 90.000(1) . . ?
N1 Fe1 N2 90.000(1) . 10_557 ?
N1 Fe1 N2 90.0 . 9_767 ?
N1 Fe1 N2 90.000(1) 9_767 2_765 ?
N1 Fe1 N2 90.0 9_767 . ?
N1 Fe1 N2 90.000(1) 9_767 9_767 ?
N1 Fe1 N2 90.0 . 2_765 ?
N1 Fe1 N2 90.0 9_767 10_557 ?
N1 Fe1 N1 180.0 . 9_767 ?
C6 N2 Fe1 118.0(2) . . ?
C2 N2 Fe1 125.5(3) . . ?
C2 N2 C6 116.4(4) . . ?
C1 N1 Fe1 180.0 . . ?
C7 C8 H8 118.0 2_665 . ?
C7 C8 H8 118.0 . . ?
C7 C8 C7 124.0(4) . 2_665 ?
C5 C4 C7 117.2(3) . . ?
C3 C4 C7 126.2(3) . . ?
C3 C4 C5 116.6(4) . . ?
C8 C7 C4 117.0(3) . . ?
C8 C7 C7 118.0(2) . 10_556 ?
C7 C7 C4 125.04(18) 10_556 . ?
N1 C1 B1 180.0 . . ?
N2 C6 H6 118.8 . . ?
N2 C6 C5 122.5(4) . . ?
C5 C6 H6 118.8 . . ?
C4 C5 H5 120.5 . . ?
C6 C5 C4 119.0(4) . . ?
C6 C5 H5 120.5 . . ?
C4 C3 H3 119.6 . . ?
C4 C3 C2 120.7(4) . . ?
C2 C3 H3 119.6 . . ?
C1 B1 H1A 109.4 . . ?
C1 B1 H1B 109.4 . . ?
C1 B1 H1C 109.4 . . ?
H1A B1 H1B 109.5 . . ?
H1A B1 H1C 109.5 . . ?
H1B B1 H1C 109.5 . . ?
N2 C2 C3 124.3(4) . . ?
N2 C2 H2 117.8 . . ?
C3 C2 H2 117.8 . . ?

loop_
_geom_bond_atom_site_label_1
_geom_bond_atom_site_label_2
_geom_bond_distance
_geom_bond_site_symmetry_2
_geom_bond_publ_flag
Fe1 N2 2.002(3) 9_767 ?
Fe1 N2 2.002(3) . ?
Fe1 N2 2.002(3) 2_765 ?
Fe1 N2 2.002(3) 10_557 ?
Fe1 N1 1.946(4) 9_767 ?
Fe1 N1 1.946(4) . ?
N2 C6 1.380(5) . ?
N2 C2 1.326(5) . ?
N1 C1 1.134(8) . ?
C8 H8 0.9500 . ?
C8 C7 1.398(4) 2_665 ?
C8 C7 1.398(4) . ?
C4 C7 1.480(5) . ?
C4 C5 1.439(5) . ?
C4 C3 1.358(5) . ?
C7 C7 1.409(6) 10_556 ?
C1 B1 1.616(13) . ?
C6 H6 0.9500 . ?
C6 C5 1.382(7) . ?
C5 H5 0.9500 . ?
C3 H3 0.9500 . ?
C3 C2 1.378(7) . ?
B1 H1A 0.9598 . ?
B1 H1B 0.9599 . ?
B1 H1C 0.9599 . ?
C2 H2 0.9500 . ?

loop_
_geom_torsion_atom_site_label_1
_geom_torsion_atom_site_label_2
_geom_torsion_atom_site_label_3
_geom_torsion_atom_site_label_4
_geom_torsion
_geom_torsion_site_symmetry_1
_geom_torsion_site_symmetry_2
_geom_torsion_site_symmetry_3
_geom_torsion_site_symmetry_4
_geom_torsion_publ_flag
Fe1 N2 C6 C5 177.0(4) . . . . ?
Fe1 N2 C2 C3 -177.6(3) . . . . ?
N2 C6 C5 C4 -0.6(7) . . . . ?
C4 C3 C2 N2 1.7(7) . . . . ?
C7 C8 C7 C4 180.000(1) 2_665 . . . ?
C7 C8 C7 C7 0.000(1) 2_665 . . 10_556 ?
C7 C4 C5 C6 -174.9(4) . . . . ?
C7 C4 C3 C2 174.4(3) . . . . ?
C6 N2 C2 C3 3.8(6) . . . . ?
C5 C4 C7 C8 47.7(3) . . . . ?
C5 C4 C7 C7 -132.3(3) . . . 10_556 ?
C5 C4 C3 C2 -6.6(6) . . . . ?
C3 C4 C7 C8 -133.3(3) . . . . ?
C3 C4 C7 C7 46.7(3) . . . 10_556 ?
C3 C4 C5 C6 6.0(6) . . . . ?
C2 N2 C6 C5 -4.3(6) . . . . ?

loop_
_smtbx_masks_void_nr
_smtbx_masks_void_average_x
_smtbx_masks_void_average_y
_smtbx_masks_void_average_z
_smtbx_masks_void_volume
_smtbx_masks_void_count_electrons
_smtbx_masks_void_content
1 0.000 0.000 0.000 14.5 0.0 ?
2 -0.019 0.250 -0.752 297.4 100.1 ?
3 -0.735 0.750 -0.039 297.4 100.1 ?
4 0.500 0.500 0.000 14.5 0.0 ?
